data_7243354
loop_
_publ_author_name
'Ando, Rempei'
'Jin, Mingoo'
'Ito, Hajime'

_publ_section_title
;
 Charge-transfer crystal with segregated packing structure constructed
 with hexaarylbenzene and tetracyanoquinodimethane
;
_journal_issue 33
_journal_name_full CrystEngComm
_journal_page_first 5564
_journal_page_last 5568
_journal_paper_doi 10.1039/D1CE00726B
_journal_volume 23
_journal_year 2021
_chemical_formula_moiety '3.5(C12 H4 N4), 2(C18 H12 N3)'
_chemical_formula_sum 'C78 H38 N20'
_chemical_formula_weight 1255.28
_chemical_name_systematic HPyB-TCNQ
_space_group_crystal_system triclinic
_space_group_IT_number 2
_space_group_name_Hall '-P 1'
_space_group_name_H-M_alt 'P -1'
_atom_sites_solution_hydrogens geom
_atom_sites_solution_primary dual
_audit_creation_date 2021-02-26
_audit_creation_method
;
Olex2 1.2
(compiled 2018.05.29 svn.r3508 for OlexSys, GUI svn.r5506)
;
_audit_update_record
;
2021-04-09 deposited with the CCDC.	2021-08-09 downloaded from the CCDC.
;
_cell_angle_alpha 96.381(2)
_cell_angle_beta 96.351(2)
_cell_angle_gamma 94.418(2)
_cell_formula_units_Z 2
_cell_length_a 7.7083(2)
_cell_length_b 17.6112(5)
_cell_length_c 23.3347(4)
_cell_measurement_reflns_used 7686
_cell_measurement_temperature 123(2)
_cell_measurement_theta_max 75.5710
_cell_measurement_theta_min 3.8260
_cell_volume 3115.98(13)
_computing_cell_refinement 'CrysAlisPro 1.171.40.69a (Rigaku OD, 2020)'
_computing_data_collection 'CrysAlisPro 1.171.40.69a (Rigaku OD, 2020)'
_computing_data_reduction 'CrysAlisPro 1.171.40.69a (Rigaku OD, 2020)'
_computing_molecular_graphics 'Olex2 (Dolomanov et al., 2009)'
_computing_publication_material 'Olex2 (Dolomanov et al., 2009)'
_computing_structure_refinement 'ShelXL (Sheldrick, 2015)'
_computing_structure_solution 'ShelXT (Sheldrick, 2015)'
_diffrn_ambient_temperature 123
_diffrn_detector 'Hybrid Pixel Array Detector'
_diffrn_detector_area_resol_mean 10.0000
_diffrn_detector_type HyPix
_diffrn_measured_fraction_theta_full 1.000
_diffrn_measured_fraction_theta_max 0.955
_diffrn_measurement_details
;
List of Runs (angles in degrees, time in seconds):

  # Type    Start    End  Width  t~exp~   \w     \q     \k     \f   Frames
#--------------------------------------------------------------------------
  1  \w   -111.00 -19.00   0.50   15.93    --  -42.55 -29.00 161.00  184
  2  \w    -13.00  38.00   0.50   15.93    --  -42.55  19.00  30.00  102
  3  \w    -27.00   0.00   0.50   15.93    --  -42.55  29.00 -37.00   54
  4  \w    -30.00  29.00   0.50   15.93    --  -42.55  57.00 -30.00  118
  5  \w     18.00 119.00   0.50   15.93    --   42.55  29.00 -37.00  202
  6  \w    120.00 175.00   0.50   15.93    --  108.75  29.00 -37.00  110
  7  \w     92.00 158.00   0.50   15.93    --  108.75  45.00   0.00  132
  8  \w     88.00 117.00   0.50   15.93    --  108.75  29.00 -37.00   58
  9  \w     85.00 178.00   0.50   15.93    --  108.75  30.00 -90.00  186
 10  \w     80.00 106.00   0.50   15.93    --  108.75 -94.00-150.00   52
 11  \w     50.00  76.00   0.50   15.93    --  108.75 -94.00-150.00   52
 12  \w     36.00  75.00   0.50   15.93    --  108.75 -61.00 -90.00   78
 13  \w     54.00  80.00   0.50   15.93    --  108.75 -94.00 -60.00   52
 14  \w     65.00 110.00   0.50   15.93    --  108.75-125.00   0.00   90
 15  \w     70.00  95.00   0.50   15.93    --  108.75 -94.00   0.00   50
 16  \w     38.00  69.00   0.50   15.93    --  108.75 -61.00  30.00   62
 17  \w     38.00  71.00   0.50   15.93    --  108.75 -61.00   0.00   66
 18  \w     36.00  72.00   0.50   15.93    --  108.75 -61.00 -30.00   72
 19  \w     43.00  72.00   0.50   15.93    --  108.75 -61.00-120.00   58
 20  \w     38.00  72.00   0.50   15.93    --  108.75 -61.00-180.00   68
 21  \w     42.00 107.00   0.50   15.93    --  108.75-103.00-176.06  130
 22  \w     37.00  72.00   0.50   15.93    --  108.75 -61.00-150.00   70
 23  \w    -31.00  18.00   0.50   15.93    --   42.55 -19.00   0.00   98
 24  \w    -29.00  -4.00   0.50   15.93    --   42.55 -29.00 161.00   50
 25  \w     38.00  86.00   0.50   15.93    --  108.75 -94.00 150.00   96
 26  \w    124.00 150.00   0.50   15.93    --  108.75  30.00 120.00   52
 27  \w     93.00 119.00   0.50   15.93    --  108.75  30.00 120.00   52
 28  \w    -62.00 -37.00   0.50   15.93    --  -42.55  57.00 -30.00   50
 29  \w    -85.00 -16.00   0.50   15.93    --  -42.55 125.00  60.00  138
 30  \w    -65.00 -27.00   0.50   15.93    -- -102.00 116.00 -28.91   76
 31  \w    -63.00 -28.00   0.50   15.93    -- -102.00  61.00   0.00   70
 32  \w    -96.00 -38.00   0.50   15.93    --  -42.55 125.00 150.00  116
 33  \w    -71.00 -28.00   0.50   15.93    -- -102.00  61.00 150.00   86
 34  \w   -112.00 -63.00   0.50   15.93    -- -102.00 125.00  60.00   98
 35  \w   -109.00 -80.00   0.50   15.93    -- -102.00 116.00 -28.91   58
 36  \w   -112.00 -64.00   0.50   15.93    -- -102.00 125.00  30.00   96
 37  \w    -68.00 -28.00   0.50   15.93    -- -102.00 125.00-180.00   80
 38  \w    -64.00 -28.00   0.50   15.93    -- -102.00  61.00-180.00   72
 39  \w   -110.00 -78.00   0.50   15.93    -- -102.00 125.00-180.00   64
 40  \w   -163.00 -78.00   0.50   15.93    -- -102.00 -30.00  60.00  170
 41  \w   -173.00-120.00   0.50   15.93    -- -102.00 -94.00 -90.00  106
 42  \w   -167.00-122.00   0.50   15.93    -- -102.00-125.00 -30.00   90
 43  \w   -174.00 -83.00   0.50   15.93    -- -102.00 -29.00 161.00  182
;
_diffrn_measurement_device 'four-circle diffractometer'
_diffrn_measurement_device_type 'XtaLAB Synergy R, DW system, HyPix'
_diffrn_measurement_method '\w scans'
_diffrn_orient_matrix_type 'CrysAlisPro convention (1999,Acta A55,543-557)'
_diffrn_orient_matrix_UB_11 0.0219957000
_diffrn_orient_matrix_UB_12 0.0882182000
_diffrn_orient_matrix_UB_13 0.0120469000
_diffrn_orient_matrix_UB_21 -0.1808753000
_diffrn_orient_matrix_UB_22 -0.0007701000
_diffrn_orient_matrix_UB_23 0.0222788000
_diffrn_orient_matrix_UB_31 0.0870183000
_diffrn_orient_matrix_UB_32 -0.0053506000
_diffrn_orient_matrix_UB_33 0.0619393000
_diffrn_radiation_monochromator mirror
_diffrn_radiation_probe x-ray
_diffrn_radiation_type CuK\a
_diffrn_radiation_wavelength 1.54184
_diffrn_reflns_av_R_equivalents 0.0431
_diffrn_reflns_av_unetI/netI 0.0470
_diffrn_reflns_Laue_measured_fraction_full 1.000
_diffrn_reflns_Laue_measured_fraction_max 0.955
_diffrn_reflns_limit_h_max 9
_diffrn_reflns_limit_h_min -9
_diffrn_reflns_limit_k_max 21
_diffrn_reflns_limit_k_min -21
_diffrn_reflns_limit_l_max 28
_diffrn_reflns_limit_l_min -24
_diffrn_reflns_number 37815
_diffrn_reflns_point_group_measured_fraction_full 1.000
_diffrn_reflns_point_group_measured_fraction_max 0.955
_diffrn_reflns_theta_full 67.684
_diffrn_reflns_theta_max 76.335
_diffrn_reflns_theta_min 2.535
_diffrn_source 'Rotating-anode X-ray tube'
_diffrn_source_type 'Rigaku (Cu) X-ray Source'
_exptl_absorpt_coefficient_mu 0.674
_exptl_absorpt_correction_T_max 1.00000
_exptl_absorpt_correction_T_min 0.81672
_exptl_absorpt_correction_type multi-scan
_exptl_absorpt_process_details
;
CrysAlisPro 1.171.40.69a (Rigaku Oxford Diffraction, 2020)
Empirical absorption correction using spherical harmonics,
 implemented in SCALE3 ABSPACK scaling algorithm.
;
_exptl_crystal_colour 'metallic dark blue'
_exptl_crystal_colour_lustre metallic
_exptl_crystal_colour_modifier dark
_exptl_crystal_colour_primary blue
_exptl_crystal_density_diffrn 1.338
_exptl_crystal_description plate
_exptl_crystal_F_000 1292
_exptl_crystal_size_max 0.3
_exptl_crystal_size_mid 0.3
_exptl_crystal_size_min 0.01
_refine_diff_density_max 0.276
_refine_diff_density_min -0.310
_refine_diff_density_rms 0.045
_refine_ls_extinction_method none
_refine_ls_goodness_of_fit_ref 1.028
_refine_ls_hydrogen_treatment constr
_refine_ls_matrix_type full
_refine_ls_number_parameters 1057
_refine_ls_number_reflns 12488
_refine_ls_number_restraints 265
_refine_ls_restrained_S_all 1.033
_refine_ls_R_factor_all 0.1129
_refine_ls_R_factor_gt 0.0640
_refine_ls_shift/su_max 0.000
_refine_ls_shift/su_mean 0.000
_refine_ls_structure_factor_coef Fsqd
_refine_ls_weighting_details 'w=1/[\s^2^(Fo^2^)+(0.1056P)^2^+0.6037P] where P=(Fo^2^+2Fc^2^)/3'
_refine_ls_weighting_scheme calc
_refine_ls_wR_factor_gt 0.1731
_refine_ls_wR_factor_ref 0.2055
_reflns_Friedel_coverage 0.000
_reflns_number_gt 7214
_reflns_number_total 12488
_reflns_threshold_expression 'I > 2\s(I)'
_cod_data_source_file d1ce00726b2.cif
_cod_data_source_block adr-229-tcnq-3
_cod_depositor_comments 'Adding full bibliography for 7243354--7243355.cif.'
_cod_original_cell_volume 3115.97(13)
_cod_database_code 7243354
_shelx_shelxl_version_number 2018/1
_chemical_oxdiff_formula 'C N H'
_shelx_space_group_comment
;
The symmetry employed for this shelxl refinement is uniquely defined
by the following loop, which should always be used as a source of
symmetry information in preference to the above space-group names.
They are only intended as comments.
;
_shelx_estimated_absorpt_t_max 0.993
_shelx_estimated_absorpt_t_min 0.823
_diffrn_oxdiff_digest_frames
;
018f86ba203e9148ed9c6f268f504b12480394613fd
;
_reflns_odcompleteness_completeness 99.94
_reflns_odcompleteness_iscentric 1
_reflns_odcompleteness_theta 68.13
_olex2_refinement_description
;
1. Fixed Uiso
 At 1.2 times of:
  All C(H) groups, All C(H,H) groups
2. Restrained distances
 N01X-C02L \\sim N01Y-C2AA
 with sigma of 0.02
 N01X-C026 \\sim N01Y-C2
 with sigma of 0.02
 C02L-C02P \\sim C2AA-C3AA
 with sigma of 0.02
 C02P-C02M \\sim C3AA-C4AA
 with sigma of 0.02
 C02M-C02G \\sim C4AA-C5AA
 with sigma of 0.02
 C02G-C026 \\sim C5AA-C2
 with sigma of 0.02
 C026-C021 \\sim C2-C021
 with sigma of 0.02
 N01X-C02P \\sim N01Y-C3AA
 with sigma of 0.04
 N01X-C02G \\sim N01Y-C5AA
 with sigma of 0.04
 N01X-C021 \\sim N01Y-C021
 with sigma of 0.04
 C02L-C02M \\sim C2AA-C4AA
 with sigma of 0.04
 C02L-C026 \\sim C2AA-C2
 with sigma of 0.04
 C02P-C02G \\sim C3AA-C5AA
 with sigma of 0.04
 C02M-C026 \\sim C4AA-C2
 with sigma of 0.04
 C02G-C021 \\sim C5AA-C021
 with sigma of 0.04
 C02O-C02Q \\sim C1AA-C02R
 with sigma of 0.02
 C02Q-C02J \\sim C02R-C0AA
 with sigma of 0.02
 C01Z-N02B \\sim C01Z-N02C
 with sigma of 0.04
 C01Z-C02J \\sim C01Z-C0AA
 with sigma of 0.04
 N02B-C02O \\sim N02C-C1AA
 with sigma of 0.04
 N02B-C02J \\sim N02C-C0AA
 with sigma of 0.04
 C02O-C02J \\sim C1AA-C0AA
 with sigma of 0.04
 N02B-C02E \\sim N02C-C8AA
 with sigma of 0.02
 C02E-C02O \\sim C8AA-C1AA
 with sigma of 0.02
 C02E-C02Q \\sim C8AA-C02R
 with sigma of 0.04
 N005-C01C \\sim N0-C01C
 with sigma of 0.02
 N005-C01Y \\sim N0-C9AA
 with sigma of 0.02
 C01C-C012 \\sim C01C-C0
 with sigma of 0.02
 C012-C01U \\sim C0-C01V
 with sigma of 0.02
 C01U-C01W \\sim C01V-C01W
 with sigma of 0.02
 C01W-C01Y \\sim C01W-C9AA
 with sigma of 0.02
 N005-C01W \\sim N0-C01W
 with sigma of 0.04
 C01C-C01U \\sim C01C-C01V
 with sigma of 0.04
 C01C-C01Y \\sim C01C-C9AA
 with sigma of 0.04
 C012-C01W \\sim C0-C01W
 with sigma of 0.04
 C020-C022 \\sim C3-C4
 with sigma of 0.02
 C020-C02A \\sim C3-C02B
 with sigma of 0.02
 C022-N023 \\sim C4-N1
 with sigma of 0.02
 C022-C025 \\sim C4-C025
 with sigma of 0.02
 N023-C02K \\sim N1-C0BA
 with sigma of 0.02
 C02K-C02F \\sim C0BA-C1BA
 with sigma of 0.02
 C02F-C02A \\sim C1BA-C02B
 with sigma of 0.02
 C020-N023 \\sim C3-N1
 with sigma of 0.04
 C020-C02F \\sim C3-C1BA
 with sigma of 0.04
 C020-C025 \\sim C3-C025
 with sigma of 0.04
 C022-C02K \\sim C4-C0BA
 with sigma of 0.04
 C022-C02A \\sim C4-C02B
 with sigma of 0.04
 N023-C02F \\sim N1-C1BA
 with sigma of 0.04
 N023-C025 \\sim N1-C025
 with sigma of 0.04
 C02K-C02A \\sim C0BA-C02B
 with sigma of 0.04
 C02H-C02N \\sim C6AA-C7AA
 with sigma of 0.02
 C02N-C02C \\sim C7AA-C2BA
 with sigma of 0.02
 C02C-C028 \\sim C2BA-C1
 with sigma of 0.02
 C028-N01H \\sim C1-N01I
 with sigma of 0.02
 C018-C02H \\sim C018-C6AA
 with sigma of 0.04
 C018-N01H \\sim C018-N01I
 with sigma of 0.04
 C02H-C02C \\sim C6AA-C2BA
 with sigma of 0.04
 C02H-N01H \\sim C6AA-N01I
 with sigma of 0.04
 C02N-C028 \\sim C7AA-C1
 with sigma of 0.04
 C02C-N01H \\sim C2BA-N01I
 with sigma of 0.04
 N01V-C02I \\sim N01W-C5BA
 with sigma of 0.02
 C02D-C029 \\sim C4BA-C5
 with sigma of 0.02
 C01E-N01V \\sim C01E-N01W
 with sigma of 0.04
 C01E-C029 \\sim C01E-C5
 with sigma of 0.04
 N01V-C029 \\sim N01W-C5
 with sigma of 0.04
 C02I-C02D \\sim C5BA-C4BA
 with sigma of 0.04
3. Rigid bond restraints
 C2, N01Y, C2AA, C3AA, C4AA, C5AA
 with sigma for 1-2 distances of 0.01 and sigma for 1-3 distances of 0.01
 C0AA, N02C, C8AA, C1AA, C02R
 with sigma for 1-2 distances of 0.01 and sigma for 1-3 distances of 0.01
4. Uiso/Uaniso restraints and constraints
C024 \\sim N02B \\sim C02E \\sim C02O \\sim C02Q \\sim C02J: within 1.7A with
sigma of 0.04 and sigma for terminal atoms of 0.08
N01X \\sim C02L \\sim C02P \\sim C02M \\sim C02G \\sim C026: within 1.7A with
sigma of 0.04 and sigma for terminal atoms of 0.08
C02P \\sim C026: within 1.7A with sigma of 0.04 and sigma for terminal atoms of
0.08
C2 \\sim N01Y \\sim C2AA \\sim C3AA \\sim C4AA \\sim C5AA: within 1.7A with
sigma of 0.04 and sigma for terminal atoms of 0.08
C0AA \\sim N02C \\sim C8AA \\sim C1AA \\sim C02R: within 1.7A with sigma of
0.04 and sigma for terminal atoms of 0.08
C0AA \\sim C8AA \\sim C1AA \\sim C02R \\sim N02C: within 1.7A with sigma of
0.02 and sigma for terminal atoms of 0.04
C0 \\sim C01V \\sim C9AA \\sim N0: within 1.7A with sigma of 0.04 and sigma for
terminal atoms of 0.08
N01I \\sim C1 \\sim C2BA \\sim C7AA \\sim C6AA: within 1.7A with sigma of 0.04
and sigma for terminal atoms of 0.08
C1 \\sim C2BA \\sim C7AA \\sim C01D \\sim C6AA \\sim N01I: within 1.7A with
sigma of 0.04 and sigma for terminal atoms of 0.08
5. Others
 Fixed Sof: N005(0.6) C012(0.6) H012(0.6) C01U(0.6) H01U(0.6) H01W(0.6)
 H01A(0.4) C01Y(0.6) H01Y(0.6) C02H(0.6) H02H(0.6) C02N(0.6) H02N(0.6)
 C02C(0.6) H02C(0.6) C028(0.6) H028(0.6) N01H(0.6) N01V(0.5) C02I(0.5)
 H02I(0.5) H6A(0.5) H6B(0.5) C02D(0.5) H02D(0.5) C029(0.5) H029(0.5) N01X(0.63)
 C02L(0.63) H02L(0.63) C02P(0.63) H02P(0.63) C02M(0.63) H02M(0.63) C02G(0.63)
 H02G(0.63) C026(0.63) C020(0.57) H020(0.57) C022(0.57) N023(0.57) C02K(0.57)
 H02K(0.57) C02F(0.57) H02F(0.57) C02A(0.57) H02A(0.57) N02B(0.65) C02E(0.65)
 H02E(0.65) C02O(0.65) H02O(0.65) C02Q(0.65) H02Q(0.65) C02J(0.65) H02J(0.65)
 C2(0.37) N01Y(0.37) C2AA(0.37) H2AA(0.37) C3AA(0.37) H3AA(0.37) C4AA(0.37)
 H4AA(0.37) C5AA(0.37) H5AA(0.37) C0AA(0.35) H0AA(0.35) N02C(0.35) C8AA(0.35)
 H8AA(0.35) C1AA(0.35) H1AA(0.35) C02R(0.35) H02R(0.35) N0(0.4) C9AA(0.4)
 H9AA(0.4) C01V(0.4) H01V(0.4) C0(0.4) H0(0.4) C4(0.43) N1(0.43) C0BA(0.43)
 H0BA(0.43) C1BA(0.43) H1BA(0.43) C02B(0.43) H02B(0.43) C3(0.43) H3(0.43)
 C6AA(0.4) H6AA(0.4) C7AA(0.4) H7AA(0.4) C2BA(0.4) H2BA(0.4) C1(0.4) H1(0.4)
 N01I(0.4) C5(0.5) H5(0.5) N01W(0.5) C5BA(0.5) H5BA(0.5) C4BA(0.5) H4BA(0.5)
6.a Aromatic/amide H refined with riding coordinates:
 C012(H012), C01U(H01U), C01W(H01W), C01W(H01A), C01Y(H01Y), C00B(H00B),
 C00G(H00G), C00K(H00K), C00L(H00L), C00M(H00M), C00O(H00O), C00Q(H00Q),
 C00V(H00V), C00W(H00W), C00X(H00X), C010(H010), C011(H011), C014(H014),
 C02H(H02H), C02N(H02N), C02C(H02C), C028(H028), C01F(H01F), C02I(H02I),
 C6(H6A), C6(H6B), C02D(H02D), C029(H029), C02L(H02L), C02P(H02P), C02M(H02M),
 C02G(H02G), C020(H020), C02K(H02K), C02F(H02F), C02A(H02A), C02E(H02E),
 C02O(H02O), C02Q(H02Q), C02J(H02J), C2AA(H2AA), C3AA(H3AA), C4AA(H4AA),
 C5AA(H5AA), C0AA(H0AA), C8AA(H8AA), C1AA(H1AA), C02R(H02R), C9AA(H9AA),
 C01V(H01V), C0(H0), C0BA(H0BA), C1BA(H1BA), C02B(H02B), C3(H3), C6AA(H6AA),
 C7AA(H7AA), C2BA(H2BA), C1(H1), C5(H5), C5BA(H5BA), C4BA(H4BA)
6.b Fitted hexagon refined as free rotating group:
 N005(C01C,C012,C01U,C01W,C01Y), C01D(C02H,C02N,C02C,C028,N01H), C01O(N01V,
 C02I,C6,C02D,C029), N01X(C02L,C02P,C02M,C02G,C026), C020(C022,N023,C02K,C02F,
 C02A), C024(N02B,C02E,C02O,C02Q,C02J), C2(N01Y,C2AA,C3AA,C4AA,C5AA), C4(N1,
 C0BA,C1BA,C02B,C3)
;
_olex2_submission_special_instructions 'No special instructions were received'
_oxdiff_exptl_absorpt_empirical_details
;
Empirical correction (ABSPACK) includes:
- Absorption correction using spherical harmonics
- Frame scaling
;
_oxdiff_exptl_absorpt_empirical_full_max 1.447
_oxdiff_exptl_absorpt_empirical_full_min 0.683

loop_
_space_group_symop_operation_xyz
'x, y, z'
'-x, -y, -z'

loop_
_atom_site_label
_atom_site_type_symbol
_atom_site_fract_x
_atom_site_fract_y
_atom_site_fract_z
_atom_site_U_iso_or_equiv
_atom_site_adp_type
_atom_site_occupancy
_atom_site_site_symmetry_order
_atom_site_calc_flag
_atom_site_refinement_flags_posn
_atom_site_refinement_flags_adp
_atom_site_refinement_flags_occupancy
_atom_site_disorder_assembly
_atom_site_disorder_group
N001 N -0.4389(3) 0.41182(13) 0.66953(10) 0.0515(5) Uani 1 1 d . . . . .
N002 N 1.4495(3) 0.56627(14) 0.90003(10) 0.0579(6) Uani 1 1 d . . . . .
N003 N 0.1190(3) 0.73470(14) 0.63180(11) 0.0601(6) Uani 1 1 d . . . . .
N004 N -0.0027(3) 0.27384(14) 0.66579(11) 0.0580(6) Uani 1 1 d . . . . .
N005 N 0.1560(4) 0.1636(3) 0.4223(3) 0.056(4) Uani 0.6 1 d D . P A 1
C01C C 0.2191(3) 0.09834(13) 0.44225(10) 0.0470(6) Uani 1 1 d DG . . . .
C012 C 0.3905(4) 0.0824(2) 0.4364(3) 0.066(6) Uani 0.6 1 d DG . P A 1
H012 H 0.433641 0.037722 0.450027 0.080 Uiso 0.6 1 calc R . P A 1
C01U C 0.4988(4) 0.1317(3) 0.4105(3) 0.075(6) Uani 0.6 1 d DG . P A 1
H01U H 0.615943 0.120766 0.406485 0.091 Uiso 0.6 1 calc R . P A 1
C01W C 0.4357(4) 0.19700(15) 0.39052(12) 0.0618(8) Uani 1 1 d DG . . . .
H01W H 0.509732 0.230713 0.372847 0.074 Uiso 0.6 1 calc R . P A 1
H01A H 0.508681 0.230795 0.372553 0.074 Uiso 0.4 1 calc R . P A 2
C01Y C 0.2643(5) 0.2130(2) 0.3964(3) 0.063(5) Uani 0.6 1 d DG . P A 1
H01Y H 0.221218 0.257617 0.382751 0.075 Uiso 0.6 1 calc R . P A 1
N006 N 0.5652(3) 0.60113(14) 0.63222(11) 0.0589(6) Uani 1 1 d . . . . .
N007 N 0.9986(3) 0.69749(15) 0.90163(11) 0.0629(6) Uani 1 1 d . . . . .
C008 C 0.0095(3) 0.47381(14) 0.70803(10) 0.0400(5) Uani 1 1 d . . . . .
N009 N 0.3352(3) 0.30406(14) 0.77386(11) 0.0603(6) Uani 1 1 d . . . . .
N00A N -0.5700(3) 0.34613(15) 0.50499(11) 0.0635(6) Uani 1 1 d . . . . .
C00B C -0.0542(3) 0.54786(14) 0.71912(10) 0.0428(6) Uani 1 1 d . . . . .
H00B H -0.176354 0.552763 0.711986 0.051 Uiso 1 1 calc R . . . .
N00C N 0.4375(3) 0.36868(15) 0.93599(11) 0.0635(6) Uani 1 1 d . . . . .
C00D C 0.2428(3) 0.60532(14) 0.74969(10) 0.0420(5) Uani 1 1 d . . . . .
C00E C -0.1029(3) 0.40910(14) 0.68778(10) 0.0423(5) Uani 1 1 d . . . . .
C00F C 1.0042(3) 0.49865(15) 0.86052(10) 0.0424(5) Uani 1 1 d . . . . .
C00G C 0.3062(3) 0.53159(14) 0.73826(10) 0.0442(6) Uani 1 1 d . . . . .
H00G H 0.428571 0.526842 0.744655 0.053 Uiso 1 1 calc R . . . .
N00H N 0.6925(3) 0.66408(15) 0.78552(12) 0.0682(7) Uani 1 1 d . . . . .
C00I C 0.1153(3) 0.53637(15) 0.58683(10) 0.0434(6) Uani 1 1 d . . . . .
C00J C -0.0438(3) 0.33468(16) 0.67596(11) 0.0460(6) Uani 1 1 d . . . . .
C00K C 0.1769(3) 0.46278(15) 0.57650(10) 0.0441(6) Uani 1 1 d . . . . .
H00K H 0.298869 0.457622 0.583930 0.053 Uiso 1 1 calc R . . . .
C00L C 0.0560(3) 0.61055(15) 0.73947(10) 0.0438(6) Uani 1 1 d . . . . .
H00L H 0.010404 0.658740 0.747199 0.053 Uiso 1 1 calc R . . . .
C00M C 0.1957(3) 0.46867(15) 0.71856(10) 0.0425(5) Uani 1 1 d . . . . .
H00M H 0.241247 0.420333 0.711552 0.051 Uiso 1 1 calc R . . . .
C00N C -0.2891(3) 0.41175(14) 0.67754(10) 0.0434(6) Uani 1 1 d . . . . .
C00O C 0.8180(3) 0.50148(15) 0.84972(10) 0.0438(6) Uani 1 1 d . . . . .
H00O H 0.768819 0.548892 0.857295 0.053 Uiso 1 1 calc R . . . .
C00P C 1.1131(3) 0.56557(15) 0.88125(10) 0.0452(6) Uani 1 1 d . . . . .
C00Q C 0.7115(3) 0.43730(14) 0.82885(10) 0.0442(6) Uani 1 1 d . . . . .
H00Q H 0.588654 0.440462 0.822014 0.053 Uiso 1 1 calc R . . . .
C00R C 0.8850(3) 0.43302(15) 0.97889(10) 0.0443(6) Uani 1 1 d . . . . .
C00S C 0.3579(3) 0.66987(15) 0.77012(10) 0.0449(6) Uani 1 1 d . . . . .
C00T C -0.1189(3) 0.40476(15) 0.54499(10) 0.0447(6) Uani 1 1 d . . . . .
C00U C 0.1682(3) 0.67520(16) 0.62063(11) 0.0472(6) Uani 1 1 d . . . . .
C00V C 0.0653(3) 0.39935(15) 0.55617(10) 0.0451(6) Uani 1 1 d . . . . .
H00V H 0.110690 0.350935 0.549360 0.054 Uiso 1 1 calc R . . . .
C00W C 1.0717(3) 0.42609(15) 0.85008(10) 0.0458(6) Uani 1 1 d . . . . .
H00W H 1.194157 0.422513 0.858221 0.055 Uiso 1 1 calc R . . . .
C00X C 0.8198(3) 0.50679(15) 0.98911(10) 0.0451(6) Uani 1 1 d . . . . .
H00X H 0.697657 0.511165 0.981338 0.054 Uiso 1 1 calc R . . . .
N00Y N -0.1279(3) 0.20658(16) 0.50032(13) 0.0753(8) Uani 1 1 d . . . . .
C00Z C 1.0477(3) 0.63789(17) 0.89197(11) 0.0487(6) Uani 1 1 d . . . . .
C010 C -0.1806(3) 0.47838(15) 0.55573(10) 0.0454(6) Uani 1 1 d . . . . .
H010 H -0.302619 0.483494 0.548670 0.054 Uiso 1 1 calc R . . . .
C011 C -0.0692(3) 0.54157(15) 0.57583(10) 0.0444(6) Uani 1 1 d . . . . .
H011 H -0.114681 0.589956 0.582687 0.053 Uiso 1 1 calc R . . . .
C013 C 0.2296(3) 0.60242(15) 0.60800(11) 0.0448(6) Uani 1 1 d . . . . .
C014 C 0.9656(3) 0.36204(16) 0.82883(11) 0.0465(6) Uani 1 1 d . . . . .
H014 H 1.014468 0.314492 0.821704 0.056 Uiso 1 1 calc R . . . .
C015 C 1.2994(3) 0.56507(15) 0.89182(11) 0.0471(6) Uani 1 1 d . . . . .
C016 C 0.4147(3) 0.59998(15) 0.62091(11) 0.0476(6) Uani 1 1 d . . . . .
C017 C -0.2355(3) 0.33935(16) 0.52336(11) 0.0486(6) Uani 1 1 d . . . . .
C018 C -0.0376(3) 0.00120(15) 0.43973(12) 0.0477(6) Uani 1 1 d D . . . .
C019 C 0.7733(3) 0.36747(16) 0.95795(11) 0.0471(6) Uani 1 1 d . . . . .
C01A C 0.7800(3) 0.36530(14) 0.81698(10) 0.0434(6) Uani 1 1 d . . . . .
N01B N 0.2608(4) 0.80535(16) 0.79372(12) 0.0711(7) Uani 1 1 d . . . . .
C01D C -0.0775(3) 0.00212(13) 0.37635(9) 0.0481(6) Uani 1 1 d . U . . .
C02H C -0.0617(4) -0.06134(15) 0.33680(14) 0.0528(13) Uani 0.6 1 d DG . P B 1
H02H H -0.018417 -0.106169 0.350079 0.063 Uiso 0.6 1 calc R . P B 1
C02N C -0.1092(7) -0.0592(3) 0.27781(12) 0.0745(17) Uani 0.6 1 d DG . P B 1
H02N H -0.098376 -0.102586 0.250778 0.089 Uiso 0.6 1 calc R . P B 1
C02C C -0.1724(8) 0.0064(4) 0.25837(11) 0.085(4) Uani 0.6 1 d DG . P B 1
H02C H -0.204906 0.007826 0.218059 0.102 Uiso 0.6 1 calc R . P B 1
C028 C -0.1882(8) 0.0698(3) 0.29792(19) 0.064(3) Uani 0.6 1 d DG . P B 1
H028 H -0.231479 0.114656 0.284641 0.077 Uiso 0.6 1 calc R . P B 1
N01H N -0.1407(5) 0.06770(14) 0.35691(17) 0.0457(15) Uani 0.6 1 d DG . P B 1
C01E C -0.1418(3) -0.04668(15) 0.46869(12) 0.0489(6) Uani 1 1 d D . . . .
C01F C 0.9286(3) 0.57030(15) 1.00958(10) 0.0444(6) Uani 1 1 d . . . . .
H01F H 0.880816 0.618150 1.016496 0.053 Uiso 1 1 calc R . . . .
C01G C 0.3012(3) 0.74412(16) 0.78259(12) 0.0503(6) Uani 1 1 d . . . . .
C01I C 0.6702(3) 0.29922(15) 0.79343(11) 0.0487(6) Uani 1 1 d . . . . .
C01J C -0.4203(4) 0.34377(16) 0.51309(12) 0.0523(6) Uani 1 1 d . . . . .
C01K C -0.1764(3) 0.26617(18) 0.51121(13) 0.0556(7) Uani 1 1 d . . . . .
C01L C 0.5877(3) 0.36922(16) 0.94599(11) 0.0505(6) Uani 1 1 d . . . . .
C01M C 0.1034(3) 0.04783(15) 0.47142(12) 0.0507(6) Uani 1 1 d . . . . .
C01N C 0.4843(3) 0.30222(15) 0.78182(12) 0.0496(6) Uani 1 1 d . . . . .
C01O C -0.2863(3) -0.09838(14) 0.43567(11) 0.0528(7) Uani 1 1 d . . . . .
N01V N -0.4406(5) -0.06836(14) 0.4161(3) 0.073(4) Uani 0.5 1 d DG . P C 1
C02I C -0.5784(4) -0.1164(2) 0.3848(3) 0.090(4) Uani 0.5 1 d DG . P C 1
H02I H -0.683840 -0.095876 0.371392 0.108 Uiso 0.5 1 calc R . P C 1
C6 C -0.5620(4) -0.19445(18) 0.37294(14) 0.0775(10) Uani 1 1 d G . . C .
H6A H -0.656200 -0.227284 0.351511 0.093 Uiso 0.5 1 calc R . P D 1
H6B H -0.661085 -0.225158 0.352461 0.093 Uiso 0.5 1 calc R . P E 2
C02D C -0.4077(5) -0.22447(13) 0.3925(3) 0.057(3) Uani 0.5 1 d DG . P C 1
H02D H -0.396506 -0.277824 0.384424 0.069 Uiso 0.5 1 calc R . P C 1
C029 C -0.2699(4) -0.17644(16) 0.4239(2) 0.052(2) Uani 0.5 1 d DG . P C 1
H029 H -0.164450 -0.196956 0.437217 0.063 Uiso 0.5 1 calc R . P C 1
C01P C 0.5425(3) 0.66594(16) 0.77907(12) 0.0519(6) Uani 1 1 d . . . . .
C01Q C 0.8331(4) 0.29336(18) 0.94915(12) 0.0564(7) Uani 1 1 d . . . . .
N01R N 0.8770(4) 0.23223(17) 0.94212(14) 0.0823(8) Uani 1 1 d . . . . .
N01S N 0.7867(4) 0.16808(17) 0.77167(14) 0.0825(8) Uani 1 1 d . . . . .
C01T C 0.7354(4) 0.22721(17) 0.78131(13) 0.0575(7) Uani 1 1 d . . . . .
N01X N 1.3670(6) 0.0478(2) 0.91683(19) 0.0588(12) Uani 0.63 1 d D U P F 1
C02L C 1.4794(5) 0.0906(2) 0.8875(2) 0.0743(18) Uani 0.63 1 d DG U P F 1
H02L H 1.597353 0.078785 0.886762 0.089 Uiso 0.63 1 calc R . P F 1
C02P C 1.4193(6) 0.1508(3) 0.8594(2) 0.088(2) Uani 0.63 1 d DG U P F 1
H02P H 1.496108 0.180069 0.839373 0.106 Uiso 0.63 1 calc R . P F 1
C02M C 1.2467(6) 0.1681(3) 0.8605(2) 0.091(2) Uani 0.63 1 d DG U P F 1
H02M H 1.205584 0.209249 0.841288 0.109 Uiso 0.63 1 calc R . P F 1
C02G C 1.1343(5) 0.1253(3) 0.8898(3) 0.073(2) Uani 0.63 1 d DG U P F 1
H02G H 1.016303 0.137146 0.890592 0.087 Uiso 0.63 1 calc R . P F 1
C026 C 1.1944(6) 0.0651(3) 0.9180(2) 0.0516(13) Uani 0.63 1 d DG U P F 1
C01Z C 0.9426(4) -0.02347(18) 0.94029(16) 0.0715(9) Uani 1 1 d D . . . .
C020 C 1.2608(8) 0.1859(4) 1.0328(4) 0.058(2) Uani 0.57 1 d D . P G 1
H020 H 1.145294 0.198286 1.021228 0.069 Uiso 0.57 1 calc R . P G 1
C022 C 1.2932(8) 0.1100(3) 1.0368(3) 0.060(3) Uani 0.57 1 d DG . P G 1
N023 N 1.4622(9) 0.0920(3) 1.0537(2) 0.0668(17) Uani 0.57 1 d DG . P G 1
C02K C 1.5987(8) 0.1498(4) 1.0668(3) 0.071(2) Uani 0.57 1 d DG . P G 1
H02K H 1.714167 0.137433 1.078351 0.085 Uiso 0.57 1 calc R . P G 1
C02F C 1.5662(10) 0.2257(4) 1.0628(4) 0.072(3) Uani 0.57 1 d DG . P G 1
H02F H 1.659514 0.265222 1.071705 0.087 Uiso 0.57 1 calc R . P G 1
C02A C 1.3973(11) 0.2438(3) 1.0458(4) 0.075(3) Uani 0.57 1 d DG . P G 1
H02A H 1.375079 0.295650 1.043143 0.090 Uiso 0.57 1 calc R . P G 1
C021 C 1.0915(4) 0.02864(18) 0.95808(17) 0.0745(9) Uani 1 1 d D . . . .
C024 C 0.8837(4) -0.05048(16) 0.87866(10) 0.0751(9) Uani 1 1 d . U . . .
N02B N 0.8983(5) -0.12402(15) 0.85219(16) 0.093(2) Uani 0.65 1 d DG U P H 1
C02E C 0.8343(6) -0.14446(17) 0.79401(17) 0.0706(19) Uani 0.65 1 d DG U P H 1
H02E H 0.844257 -0.194727 0.775917 0.085 Uiso 0.65 1 calc R . P H 1
C02O C 0.7556(6) -0.0913(2) 0.76230(12) 0.0851(18) Uani 0.65 1 d DG U P H 1
H02O H 0.711797 -0.105316 0.722541 0.102 Uiso 0.65 1 calc R . P H 1
C02Q C 0.7409(6) -0.0178(2) 0.78878(12) 0.099(2) Uani 0.65 1 d DG U P H 1
H02Q H 0.687172 0.018498 0.767107 0.118 Uiso 0.65 1 calc R . P H 1
C02J C 0.8050(5) 0.00264(15) 0.84696(12) 0.0622(12) Uani 0.65 1 d DG U P H 1
H02J H 0.795008 0.052903 0.865048 0.075 Uiso 0.65 1 calc R . P H 1
C025 C 1.1488(5) 0.05153(19) 1.01723(17) 0.0753(9) Uani 1 1 d D . . . .
C2 C 1.1679(17) 0.0561(9) 0.9064(6) 0.126(7) Uani 0.37 1 d D U P F 2
N01Y N 1.3388(17) 0.0392(9) 0.9006(6) 0.169(8) Uani 0.37 1 d DG U P F 2
C2AA C 1.4319(11) 0.0737(8) 0.8612(6) 0.150(7) Uani 0.37 1 d DG U P F 2
H2AA H 1.548675 0.062178 0.857287 0.181 Uiso 0.37 1 calc R . P F 2
C3AA C 1.3541(13) 0.1251(6) 0.8276(5) 0.130(5) Uani 0.37 1 d DG U P F 2
H3AA H 1.417760 0.148737 0.800696 0.156 Uiso 0.37 1 calc R . P F 2
C4AA C 1.1833(14) 0.1420(5) 0.8334(5) 0.130(6) Uani 0.37 1 d DG U P F 2
H4AA H 1.130109 0.177175 0.810402 0.156 Uiso 0.37 1 calc R . P F 2
C5AA C 1.0902(13) 0.1075(7) 0.8728(6) 0.120(6) Uani 0.37 1 d DG U P F 2
H5AA H 0.973369 0.119055 0.876698 0.144 Uiso 0.37 1 calc R . P F 2
C0AA C 0.7146(14) -0.0373(7) 0.8569(7) 0.128(5) Uani 0.35 1 d D U P H 2
H0AA H 0.652129 -0.001865 0.878301 0.154 Uiso 0.35 1 calc R . P H 2
N02C N 0.9632(17) -0.1094(7) 0.8538(7) 0.112(4) Uani 0.35 1 d D U P H 2
C8AA C 0.892(2) -0.1383(12) 0.7951(9) 0.140(6) Uani 0.35 1 d D U P H 2
H8AA H 0.963334 -0.162343 0.769152 0.168 Uiso 0.35 1 calc R . P H 2
C1AA C 0.718(2) -0.1305(9) 0.7770(8) 0.127(5) Uani 0.35 1 d D U P H 2
H1AA H 0.655104 -0.163286 0.745237 0.152 Uiso 0.35 1 calc R . P H 2
C02R C 0.6405(18) -0.0738(9) 0.8067(7) 0.133(5) Uani 0.35 1 d D U P H 2
H02R H 0.530049 -0.060235 0.790688 0.160 Uiso 0.35 1 calc R . P H 2
N0 N 0.3874(9) 0.0826(4) 0.4347(4) 0.054(6) Uani 0.4 1 d D U P A 2
C9AA C 0.4926(10) 0.1316(5) 0.4105(5) 0.055(7) Uani 0.4 1 d D U P A 2
H9AA H 0.609953 0.120474 0.407154 0.067 Uiso 0.4 1 calc R . P A 2
C01V C 0.2710(13) 0.2098(6) 0.3981(5) 0.065(7) Uani 0.4 1 d D U P A 2
H01V H 0.225791 0.254597 0.385555 0.078 Uiso 0.4 1 calc R . P A 2
C0 C 0.1668(11) 0.1617(6) 0.4228(6) 0.051(7) Uani 0.4 1 d D U P A 2
H0 H 0.050100 0.173630 0.426498 0.061 Uiso 0.4 1 calc R . P A 2
C4 C 1.3001(10) 0.1101(6) 1.0248(6) 0.092(6) Uani 0.43 1 d D . P G 2
N1 N 1.4628(12) 0.0807(5) 1.0280(5) 0.147(6) Uani 0.43 1 d DG . P G 2
C0BA C 1.6147(10) 0.1297(6) 1.0438(6) 0.146(8) Uani 0.43 1 d DG . P G 2
H0BA H 1.725884 0.109677 1.045972 0.176 Uiso 0.43 1 calc R . P G 2
C1BA C 1.6041(14) 0.2081(6) 1.0565(6) 0.105(6) Uani 0.43 1 d DG . P G 2
H1BA H 1.707976 0.241644 1.067290 0.126 Uiso 0.43 1 calc R . P G 2
C02B C 1.4415(17) 0.2375(5) 1.0533(7) 0.074(4) Uani 0.43 1 d DG . P G 2
H02B H 1.434206 0.291071 1.061967 0.089 Uiso 0.43 1 calc R . P G 2
C3 C 1.2895(13) 0.1885(6) 1.0375(7) 0.089(5) Uani 0.43 1 d DG . P G 2
H3 H 1.178342 0.208531 1.035325 0.107 Uiso 0.43 1 calc R . P G 2
C6AA C 0.0336(18) -0.0255(9) 0.3396(4) 0.118(5) Uani 0.4 1 d D U P B 2
H6AA H 0.133594 -0.049465 0.353546 0.142 Uiso 0.4 1 calc R . P B 2
C7AA C -0.0030(19) -0.0179(9) 0.2814(5) 0.130(5) Uani 0.4 1 d D U P B 2
H7AA H 0.063648 -0.041438 0.253629 0.156 Uiso 0.4 1 calc R . P B 2
C2BA C -0.133(2) 0.0231(10) 0.2649(5) 0.072(4) Uani 0.4 1 d D U P B 2
H2BA H -0.166820 0.028733 0.225272 0.086 Uiso 0.4 1 calc R . P B 2
C1 C -0.213(2) 0.0556(8) 0.3075(6) 0.085(5) Uani 0.4 1 d D U P B 2
H1 H -0.300297 0.088185 0.296447 0.102 Uiso 0.4 1 calc R . P B 2
N01I N -0.1867(13) 0.0484(6) 0.3630(4) 0.079(3) Uani 0.4 1 d D U P B 2
C5 C -0.2563(12) -0.1663(5) 0.4045(5) 0.094(4) Uani 0.5 1 d D . P C 2
H5 H -0.140001 -0.180320 0.403799 0.113 Uiso 0.5 1 calc R . P C 2
N01W N -0.4445(8) -0.0760(4) 0.4357(4) 0.065(2) Uani 0.5 1 d D . P C 2
C5BA C -0.5705(11) -0.1233(5) 0.4055(5) 0.082(3) Uani 0.5 1 d D . P C 2
H5BA H -0.684844 -0.106803 0.405903 0.098 Uiso 0.5 1 calc R . P C 2
C4BA C -0.3954(12) -0.2141(6) 0.3742(6) 0.103(4) Uani 0.5 1 d D . P C 2
H4BA H -0.373353 -0.261502 0.353918 0.123 Uiso 0.5 1 calc R . P C 2

loop_
_atom_site_aniso_label
_atom_site_aniso_U_11
_atom_site_aniso_U_22
_atom_site_aniso_U_33
_atom_site_aniso_U_23
_atom_site_aniso_U_13
_atom_site_aniso_U_12
N001 0.0355(12) 0.0534(13) 0.0632(13) 0.0024(10) 0.0019(10) 0.0003(9)
N002 0.0375(12) 0.0648(15) 0.0680(15) 0.0026(12) 0.0020(10) -0.0028(10)
N003 0.0515(14) 0.0513(15) 0.0774(16) 0.0108(12) 0.0026(11) 0.0059(11)
N004 0.0418(12) 0.0516(15) 0.0777(16) 0.0051(12) -0.0011(11) 0.0013(11)
N005 0.065(6) 0.033(7) 0.068(7) 0.012(5) 0.004(4) -0.002(4)
C01C 0.0390(14) 0.0442(15) 0.0542(15) 0.0016(11) -0.0015(11) -0.0033(12)
C012 0.025(5) 0.088(11) 0.080(10) -0.012(7) 0.011(5) -0.006(5)
C01U 0.044(6) 0.111(10) 0.064(8) 0.003(6) 0.016(5) -0.038(5)
C01W 0.0565(19) 0.0556(19) 0.0698(19) 0.0007(15) 0.0145(15) -0.0162(15)
C01Y 0.043(6) 0.036(6) 0.106(10) -0.005(5) 0.008(5) 0.005(5)
N006 0.0400(13) 0.0607(15) 0.0759(16) 0.0111(12) 0.0070(11) -0.0002(11)
N007 0.0573(15) 0.0550(16) 0.0721(16) 0.0068(12) -0.0062(12) -0.0008(12)
C008 0.0314(11) 0.0463(14) 0.0418(12) 0.0070(10) 0.0032(9) -0.0006(10)
N009 0.0432(13) 0.0597(15) 0.0764(16) 0.0126(12) 0.0006(11) -0.0018(11)
N00A 0.0386(13) 0.0724(17) 0.0744(16) -0.0108(13) 0.0065(11) 0.0009(11)
C00B 0.0314(12) 0.0521(15) 0.0448(13) 0.0064(11) 0.0030(10) 0.0037(11)
N00C 0.0444(14) 0.0711(17) 0.0736(16) 0.0091(13) 0.0047(11) 0.0002(12)
C00D 0.0358(12) 0.0459(14) 0.0445(13) 0.0100(10) 0.0021(10) 0.0020(10)
C00E 0.0324(12) 0.0479(14) 0.0457(13) 0.0066(11) 0.0018(10) 0.0008(10)
C00F 0.0354(12) 0.0486(14) 0.0430(12) 0.0090(11) 0.0040(10) -0.0014(10)
C00G 0.0319(12) 0.0485(15) 0.0521(14) 0.0109(11) 0.0014(10) 0.0018(10)
N00H 0.0430(14) 0.0610(16) 0.0942(19) -0.0040(13) -0.0022(12) -0.0005(11)
C00I 0.0369(12) 0.0542(16) 0.0393(12) 0.0072(11) 0.0044(10) 0.0042(11)
C00J 0.0313(12) 0.0511(16) 0.0535(14) 0.0082(12) -0.0015(10) -0.0033(11)
C00K 0.0337(12) 0.0515(15) 0.0476(13) 0.0052(11) 0.0065(10) 0.0044(11)
C00L 0.0339(12) 0.0494(15) 0.0481(13) 0.0084(11) 0.0018(10) 0.0042(11)
C00M 0.0304(12) 0.0456(14) 0.0515(14) 0.0095(11) 0.0019(10) 0.0029(10)
C00N 0.0360(13) 0.0461(14) 0.0465(13) 0.0043(11) 0.0024(10) -0.0017(10)
C00O 0.0380(13) 0.0446(14) 0.0490(13) 0.0099(11) 0.0022(10) 0.0043(10)
C00P 0.0357(12) 0.0513(15) 0.0472(13) 0.0090(11) 0.0011(10) -0.0028(11)
C00Q 0.0330(12) 0.0483(15) 0.0514(14) 0.0107(11) 0.0024(10) 0.0010(11)
C00R 0.0393(13) 0.0564(16) 0.0382(12) 0.0076(11) 0.0051(10) 0.0063(11)
C00S 0.0382(13) 0.0461(14) 0.0489(14) 0.0075(11) -0.0012(10) 0.0011(11)
C00T 0.0383(13) 0.0525(15) 0.0417(13) 0.0018(11) 0.0047(10) 0.0007(11)
C00U 0.0383(13) 0.0498(16) 0.0536(15) 0.0108(12) 0.0036(11) -0.0001(12)
C00V 0.0369(13) 0.0521(15) 0.0474(13) 0.0053(11) 0.0087(10) 0.0069(11)
C00W 0.0325(12) 0.0564(16) 0.0488(14) 0.0098(11) 0.0036(10) 0.0026(11)
C00X 0.0381(13) 0.0549(16) 0.0435(13) 0.0094(11) 0.0046(10) 0.0067(11)
N00Y 0.0490(14) 0.0632(17) 0.104(2) -0.0213(15) -0.0027(13) 0.0070(13)
C00Z 0.0431(14) 0.0494(16) 0.0509(14) 0.0085(12) -0.0034(11) -0.0033(12)
C010 0.0328(12) 0.0589(16) 0.0443(13) 0.0060(11) 0.0025(10) 0.0073(11)
C011 0.0380(13) 0.0499(15) 0.0447(13) 0.0050(11) 0.0012(10) 0.0072(11)
C013 0.0367(12) 0.0502(15) 0.0482(13) 0.0090(11) 0.0054(10) 0.0034(11)
C014 0.0365(13) 0.0521(15) 0.0512(14) 0.0073(12) 0.0041(10) 0.0059(11)
C015 0.0425(14) 0.0501(15) 0.0468(13) 0.0057(11) 0.0028(11) -0.0036(11)
C016 0.0396(14) 0.0487(15) 0.0554(15) 0.0095(12) 0.0068(11) 0.0028(11)
C017 0.0356(13) 0.0561(16) 0.0524(14) -0.0011(12) 0.0056(11) 0.0032(11)
C018 0.0394(13) 0.0425(14) 0.0585(15) 0.0062(11) -0.0029(11) 0.0000(11)
C019 0.0410(13) 0.0550(16) 0.0459(13) 0.0084(11) 0.0055(10) 0.0054(12)
C01A 0.0351(12) 0.0464(14) 0.0498(13) 0.0101(11) 0.0062(10) 0.0018(10)
N01B 0.0706(17) 0.0592(17) 0.0786(17) 0.0017(13) -0.0097(13) 0.0106(13)
C01D 0.0358(13) 0.0478(15) 0.0597(15) 0.0078(12) 0.0020(11) 0.0010(11)
C02H 0.041(3) 0.051(3) 0.067(3) 0.005(2) 0.005(2) 0.011(2)
C02N 0.078(4) 0.080(4) 0.065(3) -0.007(3) 0.014(3) 0.018(3)
C02C 0.097(7) 0.094(8) 0.060(5) 0.007(4) -0.005(4) 0.015(5)
C028 0.071(4) 0.081(5) 0.046(5) 0.029(4) 0.010(3) 0.001(4)
N01H 0.043(2) 0.043(3) 0.054(4) 0.017(2) 0.0103(19) -0.0048(19)
C01E 0.0405(13) 0.0426(14) 0.0605(16) 0.0069(11) -0.0047(11) -0.0024(11)
C01F 0.0400(13) 0.0518(15) 0.0429(13) 0.0087(11) 0.0049(10) 0.0093(11)
C01G 0.0437(14) 0.0467(16) 0.0568(15) 0.0040(12) -0.0053(11) 0.0012(12)
C01I 0.0400(13) 0.0472(15) 0.0580(15) 0.0069(12) 0.0043(11) 0.0004(11)
C01J 0.0413(15) 0.0560(17) 0.0560(15) -0.0066(12) 0.0067(11) -0.0010(12)
C01K 0.0368(14) 0.0582(18) 0.0668(17) -0.0070(14) 0.0022(12) -0.0013(12)
C01L 0.0433(15) 0.0552(16) 0.0527(15) 0.0073(12) 0.0060(11) 0.0012(12)
C01M 0.0426(14) 0.0472(15) 0.0587(16) 0.0068(12) -0.0033(11) -0.0055(11)
C01N 0.0422(15) 0.0438(15) 0.0611(16) 0.0103(12) 0.0010(12) -0.0054(11)
C01O 0.0441(15) 0.0521(16) 0.0584(16) 0.0091(13) -0.0050(12) -0.0071(12)
N01V 0.072(5) 0.047(4) 0.088(6) 0.018(3) -0.050(4) -0.002(3)
C02I 0.076(6) 0.076(6) 0.102(9) 0.016(5) -0.064(5) -0.004(4)
C6 0.066(2) 0.069(2) 0.085(2) 0.0035(18) -0.0220(17) -0.0213(17)
C02D 0.054(5) 0.054(4) 0.059(5) 0.006(3) -0.004(3) -0.014(3)
C029 0.042(4) 0.058(4) 0.050(4) 0.000(3) -0.003(3) -0.007(3)
C01P 0.0392(15) 0.0494(16) 0.0641(16) 0.0034(12) 0.0007(12) -0.0014(11)
C01Q 0.0493(16) 0.0580(19) 0.0612(16) 0.0044(14) 0.0084(13) 0.0022(14)
N01R 0.0769(19) 0.0618(18) 0.109(2) 0.0046(16) 0.0177(16) 0.0135(15)
N01S 0.0748(19) 0.0619(18) 0.111(2) 0.0050(16) 0.0117(16) 0.0141(15)
C01T 0.0462(15) 0.0486(17) 0.0750(19) 0.0021(14) 0.0038(13) 0.0003(13)
N01X 0.062(3) 0.048(2) 0.066(2) 0.0032(19) 0.023(2) -0.012(2)
C02L 0.081(5) 0.072(4) 0.077(4) 0.018(3) 0.033(3) 0.006(3)
C02P 0.089(5) 0.084(5) 0.107(5) 0.047(4) 0.047(4) 0.009(4)
C02M 0.095(5) 0.082(5) 0.109(5) 0.053(4) 0.031(4) 0.004(4)
C02G 0.069(3) 0.063(4) 0.097(4) 0.033(4) 0.026(3) 0.015(3)
C026 0.045(3) 0.037(3) 0.075(3) 0.010(2) 0.022(2) -0.005(2)
C01Z 0.068(2) 0.0524(18) 0.097(2) 0.0065(17) 0.0308(17) -0.0061(15)
C020 0.062(4) 0.036(4) 0.072(5) 0.003(4) 0.012(4) -0.018(3)
C022 0.080(7) 0.053(5) 0.047(3) 0.010(3) 0.015(3) -0.012(4)
N023 0.084(4) 0.057(3) 0.055(3) 0.014(2) -0.007(2) -0.008(3)
C02K 0.070(4) 0.070(6) 0.066(4) 0.003(3) -0.009(3) 0.001(4)
C02F 0.050(4) 0.072(5) 0.084(5) -0.002(4) -0.020(4) -0.014(4)
C02A 0.060(5) 0.076(6) 0.084(7) 0.022(4) -0.007(4) -0.016(4)
C021 0.068(2) 0.0538(18) 0.105(3) 0.0096(17) 0.0368(19) -0.0082(15)
C024 0.069(2) 0.0532(19) 0.105(3) 0.0018(18) 0.0282(19) 0.0019(16)
N02B 0.070(4) 0.081(4) 0.136(5) 0.025(4) 0.041(4) -0.005(3)
C02E 0.063(4) 0.068(4) 0.076(4) -0.011(3) 0.023(3) -0.018(3)
C02O 0.105(5) 0.079(4) 0.071(3) 0.007(3) 0.009(3) 0.011(4)
C02Q 0.153(6) 0.080(4) 0.068(3) 0.013(3) 0.022(4) 0.023(4)
C02J 0.102(4) 0.037(2) 0.050(2) 0.0049(19) 0.016(2) 0.017(2)
C025 0.073(2) 0.0539(18) 0.099(3) 0.0037(17) 0.0299(19) -0.0156(16)
C2 0.081(9) 0.124(14) 0.179(16) 0.005(10) 0.053(10) 0.001(9)
N01Y 0.085(9) 0.222(17) 0.222(17) 0.081(13) 0.044(10) 0.046(10)
C2AA 0.039(6) 0.172(15) 0.25(2) 0.035(12) 0.051(9) 0.009(7)
C3AA 0.074(8) 0.082(9) 0.235(16) 0.009(9) 0.055(9) -0.020(6)
C4AA 0.103(9) 0.062(7) 0.243(17) 0.010(8) 0.097(10) 0.022(7)
C5AA 0.131(11) 0.059(8) 0.187(16) -0.002(8) 0.097(10) 0.032(8)
C0AA 0.049(6) 0.071(7) 0.235(13) -0.063(8) -0.034(7) 0.012(5)
N02C 0.096(8) 0.089(8) 0.181(10) 0.055(8) 0.096(7) 0.034(7)
C8AA 0.128(10) 0.126(12) 0.188(12) 0.020(10) 0.109(9) 0.022(9)
C1AA 0.113(9) 0.103(9) 0.171(11) -0.002(8) 0.078(8) -0.014(8)
C02R 0.079(7) 0.114(9) 0.193(12) -0.028(8) 0.002(8) 0.014(7)
N0 0.066(11) 0.043(9) 0.052(9) 0.026(7) -0.011(6) 0.007(6)
C9AA 0.036(8) 0.065(10) 0.065(12) -0.005(7) -0.010(6) 0.036(8)
C01V 0.088(15) 0.051(11) 0.063(10) 0.029(8) 0.029(9) -0.012(9)
C0 0.017(5) 0.045(13) 0.091(15) -0.002(10) 0.020(6) -0.001(6)
C4 0.046(7) 0.077(10) 0.160(13) 0.043(8) 0.037(7) -0.020(6)
N1 0.047(5) 0.093(7) 0.30(2) 0.037(10) 0.026(8) -0.019(5)
C0BA 0.084(9) 0.073(8) 0.27(2) 0.041(12) -0.018(11) -0.037(7)
C1BA 0.064(7) 0.088(9) 0.176(15) 0.084(10) 0.005(7) -0.004(7)
C02B 0.084(9) 0.055(7) 0.072(6) 0.009(5) -0.012(7) -0.034(5)
C3 0.039(5) 0.106(13) 0.116(12) 0.011(9) -0.003(6) -0.009(6)
C6AA 0.131(10) 0.169(12) 0.072(6) 0.017(7) 0.024(7) 0.098(9)
C7AA 0.142(12) 0.167(13) 0.098(8) 0.004(9) 0.051(8) 0.086(10)
C2BA 0.095(8) 0.081(7) 0.040(5) -0.001(5) 0.013(5) 0.016(7)
C1 0.149(12) 0.087(8) 0.041(5) 0.039(6) 0.033(7) 0.070(8)
N01I 0.106(8) 0.088(6) 0.060(5) 0.041(5) 0.023(5) 0.041(6)
C5 0.062(5) 0.098(7) 0.105(8) -0.050(6) -0.007(5) 0.012(5)
N01W 0.044(4) 0.060(4) 0.084(5) 0.012(3) -0.025(3) -0.002(3)
C5BA 0.047(4) 0.086(6) 0.099(7) 0.014(5) -0.048(4) -0.004(4)
C4BA 0.073(7) 0.109(8) 0.103(8) -0.052(6) -0.012(5) -0.012(6)

loop_
_atom_type_symbol
_atom_type_description
_atom_type_scat_dispersion_real
_atom_type_scat_dispersion_imag
_atom_type_scat_source
C C 0.0181 0.0091 'International Tables Vol C Tables 4.2.6.8 and 6.1.1.4'
H H 0.0000 0.0000 'International Tables Vol C Tables 4.2.6.8 and 6.1.1.4'
N N 0.0311 0.0180 'International Tables Vol C Tables 4.2.6.8 and 6.1.1.4'

loop_
_geom_angle_atom_site_label_1
_geom_angle_atom_site_label_2
_geom_angle_atom_site_label_3
_geom_angle
_geom_angle_site_symmetry_1
_geom_angle_site_symmetry_3
_geom_angle_publ_flag
C01C N005 C01Y 120.0 . . ?
N005 C01C C01M 119.1(2) . . ?
C012 C01C N005 120.0 . . ?
C012 C01C C01M 120.8(2) . . ?
N0 C01C C01M 121.8(3) . . ?
C0 C01C C01M 121.8(4) . . ?
C0 C01C N0 116.3(5) . . ?
C01C C012 C01U 120.0 . . ?
C01W C01U C012 120.0 . . ?
C01U C01W C01Y 120.0 . . ?
C01V C01W C9AA 115.4(6) . . ?
C01W C01Y N005 120.0 . . ?
C00B C008 C00M 117.9(2) . . ?
C00E C008 C00B 121.5(2) . . ?
C00E C008 C00M 120.5(2) . . ?
C00L C00B C008 121.2(2) . . ?
C00G C00D C00L 117.9(2) . . ?
C00S C00D C00G 120.9(2) . . ?
C00S C00D C00L 121.2(2) . . ?
C008 C00E C00J 123.0(2) . . ?
C008 C00E C00N 122.2(2) . . ?
C00J C00E C00N 114.9(2) . . ?
C00P C00F C00O 120.2(2) . . ?
C00P C00F C00W 122.1(2) . . ?
C00W C00F C00O 117.8(2) . . ?
C00M C00G C00D 121.3(2) . . ?
C00K C00I C011 117.5(2) . . ?
C013 C00I C00K 122.0(2) . . ?
C013 C00I C011 120.4(2) . . ?
N004 C00J C00E 177.4(3) . . ?
C00V C00K C00I 121.6(2) . . ?
C00B C00L C00D 120.8(2) . . ?
C00G C00M C008 120.9(2) . . ?
N001 C00N C00E 178.2(3) . . ?
C00Q C00O C00F 120.7(2) . . ?
C00F C00P C00Z 122.6(2) . . ?
C00F C00P C015 121.7(2) . . ?
C00Z C00P C015 115.7(2) . . ?
C00O C00Q C01A 121.3(2) . . ?
C00X C00R C01F 117.1(2) . 2_767 ?
C019 C00R C00X 121.6(2) . . ?
C019 C00R C01F 121.3(2) . 2_767 ?
C00D C00S C01G 123.0(2) . . ?
C00D C00S C01P 121.8(2) . . ?
C01G C00S C01P 115.2(2) . . ?
C010 C00T C00V 117.6(2) . . ?
C017 C00T C00V 121.2(2) . . ?
C017 C00T C010 121.2(2) . . ?
N003 C00U C013 179.0(3) . . ?
C00K C00V C00T 120.8(2) . . ?
C014 C00W C00F 121.5(2) . . ?
C01F C00X C00R 121.4(2) . . ?
N007 C00Z C00P 178.1(3) . . ?
C011 C010 C00T 121.6(2) . . ?
C010 C011 C00I 121.0(2) . . ?
C00I C013 C00U 122.3(2) . . ?
C00I C013 C016 122.6(2) . . ?
C00U C013 C016 115.1(2) . . ?
C00W C014 C01A 120.6(2) . . ?
N002 C015 C00P 178.5(3) . . ?
N006 C016 C013 177.2(3) . . ?
C00T C017 C01J 121.7(2) . . ?
C01K C017 C00T 122.1(2) . . ?
C01K C017 C01J 116.2(2) . . ?
C01E C018 C01D 120.0(2) . . ?
C01M C018 C01D 120.9(2) . . ?
C01M C018 C01E 119.2(2) . . ?
C00R C019 C01L 122.5(2) . . ?
C00R C019 C01Q 122.9(2) . . ?
C01Q C019 C01L 114.6(2) . . ?
C00Q C01A C014 118.0(2) . . ?
C01I C01A C00Q 121.3(2) . . ?
C01I C01A C014 120.6(2) . . ?
C02H C01D C018 122.0(2) . . ?
C02H C01D N01H 120.0 . . ?
N01H C01D C018 117.9(2) . . ?
C6AA C01D C018 120.4(5) . . ?
N01I C01D C018 113.5(5) . . ?
N01I C01D C6AA 123.0(7) . . ?
C01D C02H C02N 120.0 . . ?
C02C C02N C02H 120.0 . . ?
C02N C02C C028 120.0 . . ?
C02C C028 N01H 120.0 . . ?
C028 N01H C01D 120.0 . . ?
C018 C01E C01M 119.9(2) . 2_556 ?
C018 C01E C01O 119.9(2) . . ?
C01M C01E C01O 120.1(2) 2_556 . ?
C00X C01F C00R 121.5(2) . 2_767 ?
N01B C01G C00S 177.6(3) . . ?
C01A C01I C01N 120.7(2) . . ?
C01A C01I C01T 122.3(2) . . ?
C01T C01I C01N 117.0(2) . . ?
N00A C01J C017 178.9(3) . . ?
N00Y C01K C017 178.8(3) . . ?
N00C C01L C019 178.3(3) . . ?
C018 C01M C01C 120.9(2) . . ?
C018 C01M C01E 120.9(2) . 2_556 ?
C01E C01M C01C 118.2(2) 2_556 . ?
N009 C01N C01I 178.3(3) . . ?
N01V C01O C01E 119.2(2) . . ?
N01V C01O C029 120.0 . . ?
C029 C01O C01E 120.8(2) . . ?
C5 C01O C01E 121.5(4) . . ?
N01W C01O C01E 117.1(4) . . ?
N01W C01O C5 121.3(5) . . ?
C02I N01V C01O 120.0 . . ?
N01V C02I C6 120.0 . . ?
C02D C6 C02I 120.0 . . ?
C4BA C6 C5BA 111.7(5) . . ?
C029 C02D C6 120.0 . . ?
C02D C029 C01O 120.0 . . ?
N00H C01P C00S 178.4(3) . . ?
N01R C01Q C019 178.1(3) . . ?
N01S C01T C01I 179.2(3) . . ?
C02L N01X C026 120.0 . . ?
C02P C02L N01X 120.0 . . ?
C02L C02P C02M 120.0 . . ?
C02G C02M C02P 120.0 . . ?
C02M C02G C026 120.0 . . ?
N01X C026 C021 117.8(3) . . ?
C02G C026 N01X 120.0 . . ?
C02G C026 C021 121.2(3) . . ?
C021 C01Z C024 122.3(3) . . ?
C025 C01Z C021 118.3(3) 2_757 . ?
C025 C01Z C024 119.3(3) 2_757 . ?
C022 C020 C02A 120.0 . . ?
C020 C022 C025 117.3(5) . . ?
N023 C022 C020 120.0 . . ?
N023 C022 C025 122.4(5) . . ?
C022 N023 C02K 120.0 . . ?
N023 C02K C02F 120.0 . . ?
C02A C02F C02K 120.0 . . ?
C02F C02A C020 120.0 . . ?
C01Z C021 C026 123.9(4) . . ?
C01Z C021 C2 111.0(7) . . ?
C025 C021 C026 114.8(4) . . ?
C025 C021 C01Z 121.3(3) . . ?
C025 C021 C2 127.7(7) . . ?
N02B C024 C01Z 124.5(2) . . ?
N02B C024 C02J 120.0 . . ?
C02J C024 C01Z 115.5(2) . . ?
C0AA C024 C01Z 117.6(6) . . ?
N02C C024 C01Z 117.1(7) . . ?
N02C C024 C0AA 120.3(9) . . ?
C02E N02B C024 120.0 . . ?
N02B C02E C02O 120.0 . . ?
C02Q C02O C02E 120.0 . . ?
C02O C02Q C02J 120.0 . . ?
C02Q C02J C024 120.0 . . ?
C01Z C025 C022 117.0(4) 2_757 . ?
C01Z C025 C021 120.4(3) 2_757 . ?
C01Z C025 C4 128.3(6) 2_757 . ?
C021 C025 C022 122.4(4) . . ?
C021 C025 C4 111.2(6) . . ?
N01Y C2 C021 115.7(9) . . ?
N01Y C2 C5AA 120.0 . . ?
C5AA C2 C021 123.1(9) . . ?
C2AA N01Y C2 120.0 . . ?
C3AA C2AA N01Y 120.0 . . ?
C2AA C3AA C4AA 120.0 . . ?
C5AA C4AA C3AA 120.0 . . ?
C4AA C5AA C2 120.0 . . ?
C02R C0AA C024 120.4(10) . . ?
C024 N02C C8AA 115.3(12) . . ?
C1AA C8AA N02C 119.1(17) . . ?
C02R C1AA C8AA 117.4(16) . . ?
C0AA C02R C1AA 121.9(14) . . ?
C9AA N0 C01C 120.5(5) . . ?
N0 C9AA C01W 122.3(6) . . ?
C01W C01V C0 122.5(8) . . ?
C01C C0 C01V 123.0(8) . . ?
N1 C4 C025 114.7(7) . . ?
N1 C4 C3 120.0 . . ?
C3 C4 C025 124.5(7) . . ?
C4 N1 C0BA 120.0 . . ?
N1 C0BA C1BA 120.0 . . ?
C02B C1BA C0BA 120.0 . . ?
C1BA C02B C3 120.0 . . ?
C02B C3 C4 120.0 . . ?
C01D C6AA C7AA 118.0(9) . . ?
C2BA C7AA C6AA 118.7(10) . . ?
C1 C2BA C7AA 115.4(10) . . ?
N01I C1 C2BA 128.1(11) . . ?
C01D N01I C1 114.9(8) . . ?
C01O C5 C4BA 120.2(8) . . ?
C01O N01W C5BA 115.6(7) . . ?
N01W C5BA C6 129.9(8) . . ?
C6 C4BA C5 121.2(8) . . ?

loop_
_geom_bond_atom_site_label_1
_geom_bond_atom_site_label_2
_geom_bond_distance
_geom_bond_site_symmetry_2
_geom_bond_publ_flag
N001 C00N 1.149(3) . ?
N002 C015 1.150(3) . ?
N003 C00U 1.154(3) . ?
N004 C00J 1.148(3) . ?
N005 C01C 1.3900 . ?
N005 C01Y 1.3900 . ?
C01C C012 1.3900 . ?
C01C C01M 1.482(3) . ?
C01C N0 1.373(8) . ?
C01C C0 1.325(9) . ?
C012 C01U 1.3900 . ?
C01U C01W 1.3900 . ?
C01W C01Y 1.3900 . ?
C01W C9AA 1.374(8) . ?
C01W C01V 1.333(10) . ?
N006 C016 1.159(3) . ?
N007 C00Z 1.150(3) . ?
C008 C00B 1.436(4) . ?
C008 C00E 1.382(3) . ?
C008 C00M 1.440(3) . ?
N009 C01N 1.148(3) . ?
N00A C01J 1.153(3) . ?
C00B C00L 1.348(3) . ?
N00C C01L 1.154(3) . ?
C00D C00G 1.430(3) . ?
C00D C00L 1.445(3) . ?
C00D C00S 1.392(3) . ?
C00E C00J 1.429(4) . ?
C00E C00N 1.434(3) . ?
C00F C00O 1.436(3) . ?
C00F C00P 1.399(4) . ?
C00F C00W 1.423(4) . ?
C00G C00M 1.349(3) . ?
N00H C01P 1.153(3) . ?
C00I C00K 1.419(3) . ?
C00I C011 1.429(3) . ?
C00I C013 1.411(4) . ?
C00K C00V 1.362(3) . ?
C00O C00Q 1.354(3) . ?
C00P C00Z 1.412(4) . ?
C00P C015 1.431(4) . ?
C00Q C01A 1.421(4) . ?
C00R C00X 1.434(4) . ?
C00R C019 1.393(4) . ?
C00R C01F 1.439(3) 2_767 ?
C00S C01G 1.420(4) . ?
C00S C01P 1.423(4) . ?
C00T C00V 1.428(3) . ?
C00T C010 1.421(4) . ?
C00T C017 1.415(4) . ?
C00U C013 1.412(4) . ?
C00W C014 1.353(4) . ?
C00X C01F 1.353(4) . ?
N00Y C01K 1.152(4) . ?
C010 C011 1.357(4) . ?
C013 C016 1.430(3) . ?
C014 C01A 1.433(3) . ?
C017 C01J 1.428(4) . ?
C017 C01K 1.409(4) . ?
C018 C01D 1.479(3) . ?
C018 C01E 1.398(4) . ?
C018 C01M 1.397(3) . ?
C019 C01L 1.431(4) . ?
C019 C01Q 1.418(4) . ?
C01A C01I 1.406(4) . ?
N01B C01G 1.155(4) . ?
C01D C02H 1.3900 . ?
C01D N01H 1.3900 . ?
C01D C6AA 1.356(10) . ?
C01D N01I 1.255(9) . ?
C02H C02N 1.3900 . ?
C02N C02C 1.3900 . ?
C02C C028 1.3900 . ?
C028 N01H 1.3900 . ?
C01E C01M 1.399(4) 2_556 ?
C01E C01O 1.470(3) . ?
C01I C01N 1.435(4) . ?
C01I C01T 1.411(4) . ?
C01O N01V 1.3900 . ?
C01O C029 1.3900 . ?
C01O C5 1.378(10) . ?
C01O N01W 1.310(8) . ?
N01V C02I 1.3900 . ?
C02I C6 1.3900 . ?
C6 C02D 1.3900 . ?
C6 C5BA 1.401(11) . ?
C6 C4BA 1.354(11) . ?
C02D C029 1.3900 . ?
C01Q N01R 1.153(4) . ?
N01S C01T 1.150(4) . ?
N01X C02L 1.3900 . ?
N01X C026 1.3900 . ?
C02L C02P 1.3900 . ?
C02P C02M 1.3900 . ?
C02M C02G 1.3900 . ?
C02G C026 1.3900 . ?
C026 C021 1.462(4) . ?
C01Z C021 1.407(4) . ?
C01Z C024 1.473(4) . ?
C01Z C025 1.390(4) 2_757 ?
C020 C022 1.3900 . ?
C020 C02A 1.3900 . ?
C022 N023 1.3900 . ?
C022 C025 1.455(6) . ?
N023 C02K 1.3900 . ?
C02K C02F 1.3900 . ?
C02F C02A 1.3900 . ?
C021 C025 1.406(5) . ?
C021 C2 1.510(9) . ?
C024 N02B 1.3900 . ?
C024 C02J 1.3900 . ?
C024 C0AA 1.392(10) . ?
C024 N02C 1.354(13) . ?
N02B C02E 1.3900 . ?
C02E C02O 1.3900 . ?
C02O C02Q 1.3900 . ?
C02Q C02J 1.3900 . ?
C025 C4 1.478(8) . ?
C2 N01Y 1.3900 . ?
C2 C5AA 1.3900 . ?
N01Y C2AA 1.3900 . ?
C2AA C3AA 1.3900 . ?
C3AA C4AA 1.3900 . ?
C4AA C5AA 1.3900 . ?
C0AA C02R 1.319(14) . ?
N02C C8AA 1.439(16) . ?
C8AA C1AA 1.381(15) . ?
C1AA C02R 1.365(14) . ?
N0 C9AA 1.350(9) . ?
C01V C0 1.342(9) . ?
C4 N1 1.3900 . ?
C4 C3 1.3900 . ?
N1 C0BA 1.3900 . ?
C0BA C1BA 1.3900 . ?
C1BA C02B 1.3900 . ?
C02B C3 1.3900 . ?
C6AA C7AA 1.381(12) . ?
C7AA C2BA 1.328(12) . ?
C2BA C1 1.327(11) . ?
C1 N01I 1.310(11) . ?
C5 C4BA 1.385(9) . ?
N01W C5BA 1.314(9) . ?
